data_7207650
loop_
_publ_author_name
'Li, Jianghua'
'Meng, Suci'
'Zhang, Jinfang'
'Song, Yinglin'
'Huang, Zhipeng'
'Zhao, Huajian'
'Wei, Hongyang'
'Huang, Wenjiang'
'Cifuentes, Marie P.'
'Humphrey, Mark G.'
'Zhang, Chi'

_publ_section_title
;
 Solvent-induced syntheses of 2D/3D [AgSCN]n-based supramolecular isomers
 with unusual topologies: structural, theoretical and nonlinear optical
 studies
;
_journal_issue 8
_journal_name_full CrystEngComm
_journal_page_first 2787
_journal_paper_doi 10.1039/c2ce06610f
_journal_volume 14
_journal_year 2012
_chemical_formula_sum 'C8 H12 Ag2 N6 S2'
_chemical_formula_weight 472.12
_chemical_name_systematic
;
?
;
_space_group_IT_number 14
_symmetry_cell_setting monoclinic
_symmetry_space_group_name_Hall '-P 2ybc'
_symmetry_space_group_name_H-M 'P 1 21/c 1'
_atom_sites_solution_hydrogens geom
_atom_sites_solution_primary direct
_atom_sites_solution_secondary difmap
_audit_creation_method SHELXL-97
_cell_angle_alpha 90.00
_cell_angle_beta 95.00(3)
_cell_angle_gamma 90.00
_cell_formula_units_Z 4
_cell_length_a 10.505(2)
_cell_length_b 7.7023(15)
_cell_length_c 16.840(3)
_cell_measurement_reflns_used 6039
_cell_measurement_temperature 293(2)
_cell_measurement_theta_max 29.0528
_cell_measurement_theta_min 2.4285
_cell_volume 1357.4(4)
_computing_cell_refinement 'CrystalClear (Rigaku Inc., 2008)'
_computing_data_collection 'CrystalClear (Rigaku Inc., 2008)'
_computing_data_reduction 'CrystalClear (Rigaku Inc., 2008)'
_computing_molecular_graphics 'Bruker SHELXTL'
_computing_publication_material 'Bruker SHELXTL'
_computing_structure_refinement 'SHELXL-97 (Sheldrick, 1997)'
_computing_structure_solution 'SHELXS-97 (Sheldrick, 1990)'
_diffrn_ambient_temperature 293(2)
_diffrn_measured_fraction_theta_full 0.972
_diffrn_measured_fraction_theta_max 0.972
_diffrn_measurement_device_type 'Rigaku Mercury'
_diffrn_measurement_method 'phi and omega scans'
_diffrn_radiation_monochromator 'Graphite Monochromator'
_diffrn_radiation_source 'Rotating Anode'
_diffrn_radiation_type MoK\a
_diffrn_radiation_wavelength 0.71073
_diffrn_reflns_av_R_equivalents 0.0244
_diffrn_reflns_av_sigmaI/netI 0.0204
_diffrn_reflns_limit_h_max 12
_diffrn_reflns_limit_h_min -9
_diffrn_reflns_limit_k_max 9
_diffrn_reflns_limit_k_min -9
_diffrn_reflns_limit_l_max 16
_diffrn_reflns_limit_l_min -20
_diffrn_reflns_number 6148
_diffrn_reflns_theta_full 26.03
_diffrn_reflns_theta_max 26.03
_diffrn_reflns_theta_min 2.43
_diffrn_standards_decay_% 0
_diffrn_standards_interval_count 0
_diffrn_standards_interval_time 120
_diffrn_standards_number 3
_exptl_absorpt_coefficient_mu 3.183
_exptl_absorpt_correction_T_max 0.8583
_exptl_absorpt_correction_T_min 0.6917
_exptl_absorpt_correction_type numerical
_exptl_absorpt_process_details sadabs
_exptl_crystal_colour Colorless
_exptl_crystal_density_diffrn 2.310
_exptl_crystal_density_method 'not measured'
_exptl_crystal_description Prism
_exptl_crystal_F_000 912
_exptl_crystal_size_max 0.28
_exptl_crystal_size_mid 0.25
_exptl_crystal_size_min 0.21
_refine_diff_density_max 0.436
_refine_diff_density_min -0.398
_refine_diff_density_rms 0.084
_refine_ls_extinction_coef 0.0031(4)
_refine_ls_extinction_expression Fc^*^=kFc[1+0.001xFc^2^\l^3^/sin(2\q)]^-1/4^
_refine_ls_extinction_method SHELXL
_refine_ls_goodness_of_fit_ref 1.149
_refine_ls_hydrogen_treatment constr
_refine_ls_matrix_type full
_refine_ls_number_parameters 182
_refine_ls_number_reflns 2606
_refine_ls_number_restraints 12
_refine_ls_restrained_S_all 1.148
_refine_ls_R_factor_all 0.0253
_refine_ls_R_factor_gt 0.0241
_refine_ls_shift/su_max 0.001
_refine_ls_shift/su_mean 0.000
_refine_ls_structure_factor_coef Fsqd
_refine_ls_weighting_details 'calc w=1/[\s^2^(Fo^2^)+(0.0359P)^2^+0.8152P] where P=(Fo^2^+2Fc^2^)/3'
_refine_ls_weighting_scheme calc
_refine_ls_wR_factor_gt 0.0681
_refine_ls_wR_factor_ref 0.0690
_reflns_number_gt 2501
_reflns_number_total 2606
_reflns_threshold_expression >2sigma(I)
_cod_data_source_file c2ce06610f.txt
_cod_data_source_block 2
_cod_depositor_comments
;
The following automatic conversions were performed:

'_exptl_absorpt_correction_type' value 'Numerical' changed to
'numerical' according to
/home/saulius/struct/CIF-dictionaries/cif_core.dic dictionary named
'cif_core.dic' version 2.4.1 from 2010-06-29.

Automatic conversion script
Id: cif_fix_values 1715 2011-07-08 13:25:40Z adriana 
;
_cod_original_sg_symbol_H-M P21/c
_cod_database_code 7207650

loop_
_symmetry_equiv_pos_as_xyz
'x, y, z'
'-x, y+1/2, -z+1/2'
'-x, -y, -z'
'x, -y-1/2, z-1/2'

loop_
_atom_site_label
_atom_site_type_symbol
_atom_site_fract_x
_atom_site_fract_y
_atom_site_fract_z
_atom_site_U_iso_or_equiv
_atom_site_adp_type
_atom_site_occupancy
_atom_site_symmetry_multiplicity
_atom_site_calc_flag
_atom_site_refinement_flags
Ag1A Ag 0.3521(7) 0.2733(8) 0.5544(3) 0.0471(11) Uani 0.50 1 d PU
Ag1B Ag 0.3381(7) 0.2887(8) 0.5512(3) 0.0404(5) Uani 0.50 1 d PU
Ag2A Ag 0.6184(7) 0.0633(8) 0.7901(3) 0.0454(8) Uani 0.50 1 d PU
Ag2B Ag 0.6319(7) 0.0470(8) 0.7935(2) 0.0439(7) Uani 0.50 1 d PU
S1 S 0.41908(8) -0.12725(10) 0.77114(5) 0.0437(2) Uani 1 1 d .
S2 S 0.25889(7) 0.58683(10) 0.57042(5) 0.04035(19) Uani 1 1 d .
N1 N 0.2380(2) 0.0430(3) 0.30291(13) 0.0322(5) Uani 1 1 d .
N2 N 0.2277(2) 0.1867(3) 0.43141(13) 0.0316(5) Uani 1 1 d .
N3 N 0.5494(3) 0.2698(4) 0.5152(2) 0.0570(8) Uani 1 1 d .
N4 N 0.3278(3) 0.0605(4) 0.63580(17) 0.0510(7) Uani 1 1 d .
N5 N 0.0653(2) 0.2468(3) 0.32242(15) 0.0403(6) Uani 1 1 d .
N6 N 0.0702(2) -0.0351(3) 0.38815(15) 0.0386(5) Uani 1 1 d .
C1 C 0.3666(3) -0.0173(4) 0.69082(18) 0.0357(6) Uani 1 1 d .
C2 C 0.1468(3) 0.0418(4) 0.45586(17) 0.0367(6) Uani 1 1 d .
H2A H 0.2010 -0.0470 0.4819 0.044 Uiso 1 1 calc R
H2B H 0.0904 0.0843 0.4941 0.044 Uiso 1 1 calc R
C3 C 0.1572(3) -0.0981(4) 0.33136(18) 0.0379(6) Uani 1 1 d .
H3C H 0.1077 -0.1498 0.2861 0.046 Uiso 1 1 calc R
H3D H 0.2117 -0.1876 0.3565 0.046 Uiso 1 1 calc R
C4 C 0.3118(3) 0.1202(4) 0.37314(16) 0.0323(6) Uani 1 1 d .
H4B H 0.3684 0.0330 0.3984 0.039 Uiso 1 1 calc R
H4C H 0.3641 0.2143 0.3558 0.039 Uiso 1 1 calc R
C5 C 0.3742(3) 0.6708(4) 0.52076(18) 0.0408(7) Uani 1 1 d .
C6 C -0.0105(3) 0.1005(4) 0.3495(2) 0.0447(7) Uani 1 1 d .
H6A H -0.0687 0.1431 0.3867 0.054 Uiso 1 1 calc R
H6B H -0.0611 0.0512 0.3041 0.054 Uiso 1 1 calc R
C7 C 0.1425(3) 0.3188(4) 0.39157(17) 0.0383(6) Uani 1 1 d .
H7A H 0.0863 0.3642 0.4293 0.046 Uiso 1 1 calc R
H7B H 0.1936 0.4143 0.3743 0.046 Uiso 1 1 calc R
C8 C 0.1520(3) 0.1792(4) 0.26644(17) 0.0401(6) Uani 1 1 d .
H8A H 0.2030 0.2738 0.2482 0.048 Uiso 1 1 calc R
H8B H 0.1022 0.1312 0.2204 0.048 Uiso 1 1 calc R

loop_
_atom_site_aniso_label
_atom_site_aniso_U_11
_atom_site_aniso_U_22
_atom_site_aniso_U_33
_atom_site_aniso_U_23
_atom_site_aniso_U_13
_atom_site_aniso_U_12
Ag1A 0.0501(14) 0.0474(17) 0.0426(7) 0.0112(7) -0.0022(7) -0.0002(10)
Ag1B 0.0493(13) 0.0327(5) 0.0383(8) -0.0005(9) -0.0023(6) 0.0007(9)
Ag2A 0.0406(12) 0.0464(7) 0.0491(12) -0.0156(7) 0.0036(5) 0.0013(12)
Ag2B 0.0418(12) 0.0572(15) 0.0333(7) -0.0106(5) 0.0073(7) 0.0069(7)
S1 0.0485(4) 0.0394(4) 0.0423(4) 0.0084(3) -0.0013(3) -0.0098(3)
S2 0.0390(4) 0.0430(4) 0.0392(4) -0.0037(3) 0.0046(3) 0.0030(3)
N1 0.0301(11) 0.0378(12) 0.0289(11) -0.0033(9) 0.0034(9) 0.0004(9)
N2 0.0326(11) 0.0342(11) 0.0279(11) -0.0004(9) 0.0025(9) 0.0003(9)
N3 0.0537(17) 0.0583(18) 0.0610(19) 0.0139(15) 0.0159(15) 0.0084(14)
N4 0.0602(18) 0.0427(15) 0.0496(17) 0.0102(13) 0.0018(13) -0.0034(13)
N5 0.0388(13) 0.0448(13) 0.0366(13) 0.0036(11) -0.0001(10) 0.0111(11)
N6 0.0326(12) 0.0404(13) 0.0437(14) 0.0022(11) 0.0087(10) -0.0037(10)
C1 0.0354(14) 0.0317(13) 0.0413(15) 0.0001(13) 0.0098(11) -0.0045(11)
C2 0.0387(15) 0.0386(15) 0.0338(14) 0.0051(11) 0.0093(11) -0.0002(11)
C3 0.0368(15) 0.0351(14) 0.0419(16) -0.0054(12) 0.0035(12) -0.0032(12)
C4 0.0288(13) 0.0373(14) 0.0312(13) -0.0024(11) 0.0042(10) -0.0004(11)
C5 0.0449(16) 0.0386(15) 0.0385(15) 0.0002(13) 0.0010(13) 0.0113(13)
C6 0.0288(14) 0.0562(18) 0.0492(18) -0.0004(15) 0.0032(12) 0.0049(13)
C7 0.0434(15) 0.0334(13) 0.0382(15) -0.0010(12) 0.0050(12) 0.0076(12)
C8 0.0428(16) 0.0462(16) 0.0309(14) 0.0038(13) 0.0006(12) 0.0066(13)

loop_
_atom_type_symbol
_atom_type_description
_atom_type_scat_dispersion_real
_atom_type_scat_dispersion_imag
_atom_type_scat_source
C C 0.0033 0.0016 'International Tables Vol C Tables 4.2.6.8 and 6.1.1.4'
Ag Ag -0.8971 1.1015 'International Tables Vol C Tables 4.2.6.8 and 6.1.1.4'
N N 0.0061 0.0033 'International Tables Vol C Tables 4.2.6.8 and 6.1.1.4'
S S 0.1246 0.1234 'International Tables Vol C Tables 4.2.6.8 and 6.1.1.4'
H H 0.0000 0.0000 'International Tables Vol C Tables 4.2.6.8 and 6.1.1.4'

loop_
_geom_angle_atom_site_label_1
_geom_angle_atom_site_label_2
_geom_angle_atom_site_label_3
_geom_angle
_geom_angle_site_symmetry_1
_geom_angle_site_symmetry_3
N4 Ag1A N3 110.0(4) . .
N4 Ag1A N2 104.3(2) . .
N3 Ag1A N2 100.9(2) . .
N4 Ag1A S2 124.4(3) . .
N3 Ag1A S2 113.9(2) . .
N2 Ag1A S2 99.3(3) . .
N4 Ag1A Ag2B 89.6(2) . 2_656
N3 Ag1A Ag2B 104.5(2) . 2_656
N2 Ag1A Ag2B 144.8(4) . 2_656
S2 Ag1A Ag2B 47.92(11) . 2_656
N4 Ag1A Ag2A 91.0(2) . 2_656
N3 Ag1A Ag2A 102.1(2) . 2_656
N2 Ag1A Ag2A 146.1(3) . 2_656
S2 Ag1A Ag2A 48.24(10) . 2_656
Ag2B Ag1A Ag2A 2.5(2) 2_656 2_656
N4 Ag1B N3 102.2(4) . .
N4 Ag1B N2 103.35(19) . .
N3 Ag1B N2 99.4(2) . .
N4 Ag1B S2 126.9(2) . .
N3 Ag1B S2 115.2(2) . .
N2 Ag1B S2 105.9(3) . .
N4 Ag1B Ag2B 88.58(19) . 2_656
N3 Ag1B Ag2B 102.4(2) . 2_656
N2 Ag1B Ag2B 152.3(4) . 2_656
S2 Ag1B Ag2B 48.88(10) . 2_656
N4 Ag1B Ag2A 89.91(18) . 2_656
N3 Ag1B Ag2A 100.1(2) . 2_656
N2 Ag1B Ag2A 153.5(4) . 2_656
S2 Ag1B Ag2A 49.05(10) . 2_656
Ag2B Ag1B Ag2A 2.5(2) 2_656 2_656
N1 Ag2A S1 106.04(16) 3_656 .
N1 Ag2A S2 108.9(3) 3_656 2_646
S1 Ag2A S2 119.49(17) . 2_646
N1 Ag2A S1 97.74(16) 3_656 2_656
S1 Ag2A S1 112.4(3) . 2_656
S2 Ag2A S1 109.92(15) 2_646 2_656
N1 Ag2A Ag1B 104.5(3) 3_656 2_646
S1 Ag2A Ag1B 78.10(19) . 2_646
S2 Ag2A Ag1B 46.27(18) 2_646 2_646
S1 Ag2A Ag1B 151.75(18) 2_656 2_646
N1 Ag2A Ag1A 104.7(3) 3_656 2_646
S1 Ag2A Ag1A 74.9(2) . 2_646
S2 Ag2A Ag1A 49.32(17) 2_646 2_646
S1 Ag2A Ag1A 153.42(19) 2_656 2_646
Ag1B Ag2A Ag1A 3.2(3) 2_646 2_646
N1 Ag2B S2 115.4(3) 3_656 2_646
N1 Ag2B S1 107.21(16) 3_656 .
S2 Ag2B S1 121.11(15) 2_646 .
N1 Ag2B S1 95.82(16) 3_656 2_656
S2 Ag2B S1 107.93(17) 2_646 2_656
S1 Ag2B S1 106.0(3) . 2_656
N1 Ag2B Ag1B 110.8(3) 3_656 2_646
S2 Ag2B Ag1B 48.41(17) 2_646 2_646
S1 Ag2B Ag1B 79.9(2) . 2_646
S1 Ag2B Ag1B 149.89(19) 2_656 2_646
N1 Ag2B Ag1A 111.0(3) 3_656 2_646
S2 Ag2B Ag1A 51.54(19) 2_646 2_646
S1 Ag2B Ag1A 76.65(18) . 2_646
S1 Ag2B Ag1A 151.19(19) 2_656 2_646
Ag1B Ag2B Ag1A 3.3(3) 2_646 2_646
C1 S1 Ag2A 91.11(19) . .
C1 S1 Ag2B 94.32(19) . .
Ag2A S1 Ag2B 4.1(4) . .
C1 S1 Ag2A 96.69(14) . 2_646
Ag2A S1 Ag2A 131.84(9) . 2_646
Ag2B S1 Ag2A 128.6(3) . 2_646
C1 S1 Ag2B 95.94(14) . 2_646
Ag2A S1 Ag2B 134.3(3) . 2_646
Ag2B S1 Ag2B 131.10(10) . 2_646
Ag2A S1 Ag2B 2.5(3) 2_646 2_646
C5 S2 Ag1B 91.53(17) . .
C5 S2 Ag2B 102.31(19) . 2_656
Ag1B S2 Ag2B 82.71(18) . 2_656
C5 S2 Ag2A 99.02(19) . 2_656
Ag1B S2 Ag2A 84.68(19) . 2_656
Ag2B S2 Ag2A 3.8(3) 2_656 2_656
C5 S2 Ag1A 90.65(17) . .
Ag1B S2 Ag1A 2.6(3) . .
Ag2B S2 Ag1A 80.54(19) 2_656 .
Ag2A S2 Ag1A 82.44(17) 2_656 .
C4 N1 C8 107.7(2) . .
C4 N1 C3 108.1(2) . .
C8 N1 C3 107.9(2) . .
C4 N1 Ag2B 112.3(2) . 3_656
C8 N1 Ag2B 107.3(3) . 3_656
C3 N1 Ag2B 113.3(2) . 3_656
C4 N1 Ag2A 110.0(2) . 3_656
C8 N1 Ag2A 111.4(2) . 3_656
C3 N1 Ag2A 111.7(2) . 3_656
Ag2B N1 Ag2A 4.1(4) 3_656 3_656
C4 N2 C7 108.2(2) . .
C4 N2 C2 108.4(2) . .
C7 N2 C2 107.8(2) . .
C4 N2 Ag1B 113.9(2) . .
C7 N2 Ag1B 113.0(3) . .
C2 N2 Ag1B 105.2(2) . .
C4 N2 Ag1A 110.7(2) . .
C7 N2 Ag1A 117.1(3) . .
C2 N2 Ag1A 104.3(2) . .
Ag1B N2 Ag1A 4.2(4) . .
C5 N3 Ag1A 150.0(3) 3_666 .
C5 N3 Ag1B 146.4(3) 3_666 .
Ag1A N3 Ag1B 3.6(4) . .
C1 N4 Ag1A 148.5(3) . .
C1 N4 Ag1B 151.4(3) . .
Ag1A N4 Ag1B 4.2(4) . .
C8 N5 C7 108.3(2) . .
C8 N5 C6 108.1(3) . .
C7 N5 C6 108.6(2) . .
C3 N6 C6 108.5(2) . .
C3 N6 C2 108.2(2) . .
C6 N6 C2 108.4(2) . .
N4 C1 S1 178.5(3) . .
N6 C2 N2 112.2(2) . .
N6 C2 H2A 109.2 . .
N2 C2 H2A 109.2 . .
N6 C2 H2B 109.2 . .
N2 C2 H2B 109.2 . .
H2A C2 H2B 107.9 . .
N6 C3 N1 112.1(2) . .
N6 C3 H3C 109.2 . .
N1 C3 H3C 109.2 . .
N6 C3 H3D 109.2 . .
N1 C3 H3D 109.2 . .
H3C C3 H3D 107.9 . .
N2 C4 N1 111.7(2) . .
N2 C4 H4B 109.3 . .
N1 C4 H4B 109.3 . .
N2 C4 H4C 109.3 . .
N1 C4 H4C 109.3 . .
H4B C4 H4C 107.9 . .
N3 C5 S2 177.8(3) 3_666 .
N6 C6 N5 112.1(2) . .
N6 C6 H6A 109.2 . .
N5 C6 H6A 109.2 . .
N6 C6 H6B 109.2 . .
N5 C6 H6B 109.2 . .
H6A C6 H6B 107.9 . .
N5 C7 N2 111.8(2) . .
N5 C7 H7A 109.3 . .
N2 C7 H7A 109.3 . .
N5 C7 H7B 109.3 . .
N2 C7 H7B 109.3 . .
H7A C7 H7B 107.9 . .
N5 C8 N1 112.1(2) . .
N5 C8 H8A 109.2 . .
N1 C8 H8A 109.2 . .
N5 C8 H8B 109.2 . .
N1 C8 H8B 109.2 . .
H8A C8 H8B 107.9 . .

loop_
_geom_bond_atom_site_label_1
_geom_bond_atom_site_label_2
_geom_bond_distance
_geom_bond_site_symmetry_2
Ag1A N4 2.166(7) .
Ag1A N3 2.229(8) .
Ag1A N2 2.443(6) .
Ag1A S2 2.628(7) .
Ag1A Ag2B 3.311(8) 2_656
Ag1A Ag2A 3.435(8) 2_656
Ag1B N4 2.271(7) .
Ag1B N3 2.355(8) .
Ag1B N2 2.371(5) .
Ag1B S2 2.473(7) .
Ag1B Ag2B 3.280(7) 2_656
Ag1B Ag2A 3.408(8) 2_656
Ag2A N1 2.411(6) 3_656
Ag2A S1 2.554(4) .
Ag2A S2 2.585(6) 2_646
Ag2A S1 2.613(7) 2_656
Ag2A Ag1B 3.408(8) 2_646
Ag2A Ag1A 3.435(8) 2_646
Ag2B N1 2.317(5) 3_656
Ag2B S2 2.491(5) 2_646
Ag2B S1 2.606(5) .
Ag2B S1 2.768(7) 2_656
Ag2B Ag1B 3.280(7) 2_646
Ag2B Ag1A 3.311(8) 2_646
S1 C1 1.649(3) .
S1 Ag2A 2.613(7) 2_646
S1 Ag2B 2.768(7) 2_646
S2 C5 1.662(3) .
S2 Ag2B 2.491(5) 2_656
S2 Ag2A 2.585(6) 2_656
N1 C4 1.481(3) .
N1 C8 1.482(4) .
N1 C3 1.484(4) .
N1 Ag2B 2.317(5) 3_656
N1 Ag2A 2.411(6) 3_656
N2 C4 1.469(3) .
N2 C7 1.477(4) .
N2 C2 1.483(4) .
N3 C5 1.143(4) 3_666
N4 C1 1.148(4) .
N5 C8 1.463(4) .
N5 C7 1.469(4) .
N5 C6 1.475(4) .
N6 C3 1.461(4) .
N6 C6 1.462(4) .
N6 C2 1.462(4) .
C2 H2A 0.9700 .
C2 H2B 0.9700 .
C3 H3C 0.9700 .
C3 H3D 0.9700 .
C4 H4B 0.9700 .
C4 H4C 0.9700 .
C5 N3 1.143(4) 3_666
C6 H6A 0.9700 .
C6 H6B 0.9700 .
C7 H7A 0.9700 .
C7 H7B 0.9700 .
C8 H8A 0.9700 .
C8 H8B 0.9700 .

loop_
_geom_torsion_atom_site_label_1
_geom_torsion_atom_site_label_2
_geom_torsion_atom_site_label_3
_geom_torsion_atom_site_label_4
_geom_torsion
_geom_torsion_site_symmetry_1
_geom_torsion_site_symmetry_4
N1 Ag2A S1 C1 -79.2(3) 3_656 .
S2 Ag2A S1 C1 157.5(3) 2_646 .
S1 Ag2A S1 C1 26.48(17) 2_656 .
Ag1B Ag2A S1 C1 178.96(16) 2_646 .
Ag1A Ag2A S1 C1 179.46(16) 2_646 .
N1 Ag2A S1 Ag2B 61(2) 3_656 .
S2 Ag2A S1 Ag2B -62(2) 2_646 .
S1 Ag2A S1 Ag2B 167(2) 2_656 .
Ag1B Ag2A S1 Ag2B -40(2) 2_646 .
Ag1A Ag2A S1 Ag2B -40(2) 2_646 .
N1 Ag2A S1 Ag2A 20.8(3) 3_656 2_646
S2 Ag2A S1 Ag2A -102.5(2) 2_646 2_646
S1 Ag2A S1 Ag2A 126.5(2) 2_656 2_646
Ag1B Ag2A S1 Ag2A -81.03(12) 2_646 2_646
Ag1A Ag2A S1 Ag2A -80.53(12) 2_646 2_646
N1 Ag2A S1 Ag2B 20.2(4) 3_656 2_646
S2 Ag2A S1 Ag2B -103.1(3) 2_646 2_646
S1 Ag2A S1 Ag2B 125.9(2) 2_656 2_646
Ag1B Ag2A S1 Ag2B -81.6(2) 2_646 2_646
Ag1A Ag2A S1 Ag2B -81.1(2) 2_646 2_646
N1 Ag2B S1 C1 -73.7(3) 3_656 .
S2 Ag2B S1 C1 151.0(3) 2_646 .
S1 Ag2B S1 C1 27.81(15) 2_656 .
Ag1B Ag2B S1 C1 177.47(17) 2_646 .
Ag1A Ag2B S1 C1 178.14(16) 2_646 .
N1 Ag2B S1 Ag2A -113(2) 3_656 .
S2 Ag2B S1 Ag2A 111(2) 2_646 .
S1 Ag2B S1 Ag2A -12(2) 2_656 .
Ag1B Ag2B S1 Ag2A 138(2) 2_646 .
Ag1A Ag2B S1 Ag2A 139(2) 2_646 .
N1 Ag2B S1 Ag2A 28.4(4) 3_656 2_646
S2 Ag2B S1 Ag2A -106.9(3) 2_646 2_646
S1 Ag2B S1 Ag2A 129.93(17) 2_656 2_646
Ag1B Ag2B S1 Ag2A -80.4(2) 2_646 2_646
Ag1A Ag2B S1 Ag2A -79.7(2) 2_646 2_646
N1 Ag2B S1 Ag2B 28.1(3) 3_656 2_646
S2 Ag2B S1 Ag2B -107.3(2) 2_646 2_646
S1 Ag2B S1 Ag2B 129.6(2) 2_656 2_646
Ag1B Ag2B S1 Ag2B -80.78(12) 2_646 2_646
Ag1A Ag2B S1 Ag2B -80.11(12) 2_646 2_646
N4 Ag1B S2 C5 148.0(3) . .
N3 Ag1B S2 C5 17.7(3) . .
N2 Ag1B S2 C5 -91.1(2) . .
Ag2B Ag1B S2 C5 102.22(19) 2_656 .
Ag2A Ag1B S2 C5 98.92(19) 2_656 .
N4 Ag1B S2 Ag2B 45.8(4) . 2_656
N3 Ag1B S2 Ag2B -84.5(3) . 2_656
N2 Ag1B S2 Ag2B 166.7(3) . 2_656
Ag2A Ag1B S2 Ag2B -3.3(3) 2_656 2_656
N4 Ag1B S2 Ag2A 49.1(3) . 2_656
N3 Ag1B S2 Ag2A -81.2(3) . 2_656
N2 Ag1B S2 Ag2A 170.0(3) . 2_656
Ag2B Ag1B S2 Ag2A 3.3(3) 2_656 2_656
N4 Ag1B S2 Ag1A 78(6) . .
N3 Ag1B S2 Ag1A -52(6) . .
N2 Ag1B S2 Ag1A -161(6) . .
Ag2B Ag1B S2 Ag1A 32(6) 2_656 .
Ag2A Ag1B S2 Ag1A 29(6) 2_656 .
N4 Ag1A S2 C5 153.4(3) . .
N3 Ag1A S2 C5 14.2(3) . .
N2 Ag1A S2 C5 -92.2(2) . .
Ag2B Ag1A S2 C5 102.4(2) 2_656 .
Ag2A Ag1A S2 C5 99.01(19) 2_656 .
N4 Ag1A S2 Ag1B -96(6) . .
N3 Ag1A S2 Ag1B 124(6) . .
N2 Ag1A S2 Ag1B 18(5) . .
Ag2B Ag1A S2 Ag1B -147(6) 2_656 .
Ag2A Ag1A S2 Ag1B -151(6) 2_656 .
N4 Ag1A S2 Ag2B 51.0(3) . 2_656
N3 Ag1A S2 Ag2B -88.2(3) . 2_656
N2 Ag1A S2 Ag2B 165.4(3) . 2_656
Ag2A Ag1A S2 Ag2B -3.4(3) 2_656 2_656
N4 Ag1A S2 Ag2A 54.3(4) . 2_656
N3 Ag1A S2 Ag2A -84.8(3) . 2_656
N2 Ag1A S2 Ag2A 168.8(2) . 2_656
Ag2B Ag1A S2 Ag2A 3.4(3) 2_656 2_656
N4 Ag1B N2 C4 -97.8(3) . .
N3 Ag1B N2 C4 7.3(3) . .
S2 Ag1B N2 C4 127.0(2) . .
Ag2B Ag1B N2 C4 148.9(5) 2_656 .
Ag2A Ag1B N2 C4 144.1(5) 2_656 .
N4 Ag1B N2 C7 138.2(3) . .
N3 Ag1B N2 C7 -116.8(3) . .
S2 Ag1B N2 C7 3.0(3) . .
Ag2B Ag1B N2 C7 24.8(6) 2_656 .
Ag2A Ag1B N2 C7 20.1(6) 2_656 .
N4 Ag1B N2 C2 20.8(3) . .
N3 Ag1B N2 C2 125.8(2) . .
S2 Ag1B N2 C2 -114.4(2) . .
Ag2B Ag1B N2 C2 -92.5(6) 2_656 .
Ag2A Ag1B N2 C2 -97.3(5) 2_656 .
N4 Ag1B N2 Ag1A -57(3) . .
N3 Ag1B N2 Ag1A 48(3) . .
S2 Ag1B N2 Ag1A 168(4) . .
Ag2B Ag1B N2 Ag1A -170(4) 2_656 .
Ag2A Ag1B N2 Ag1A -175(4) 2_656 .
N4 Ag1A N2 C4 -101.6(3) . .
N3 Ag1A N2 C4 12.4(3) . .
S2 Ag1A N2 C4 129.2(2) . .
Ag2B Ag1A N2 C4 148.1(4) 2_656 .
Ag2A Ag1A N2 C4 144.2(4) 2_656 .
N4 Ag1A N2 C7 133.8(3) . .
N3 Ag1A N2 C7 -112.2(3) . .
S2 Ag1A N2 C7 4.6(3) . .
Ag2B Ag1A N2 C7 23.5(5) 2_656 .
Ag2A Ag1A N2 C7 19.6(5) 2_656 .
N4 Ag1A N2 C2 14.7(4) . .
N3 Ag1A N2 C2 128.8(2) . .
S2 Ag1A N2 C2 -114.4(2) . .
Ag2B Ag1A N2 C2 -95.6(4) 2_656 .
Ag2A Ag1A N2 C2 -99.4(4) 2_656 .
N4 Ag1A N2 Ag1B 118(4) . .
N3 Ag1A N2 Ag1B -128(4) . .
S2 Ag1A N2 Ag1B -11(3) . .
Ag2B Ag1A N2 Ag1B 8(3) 2_656 .
Ag2A Ag1A N2 Ag1B 4(3) 2_656 .
N4 Ag1A N3 C5 -178.7(6) . 3_666
N2 Ag1A N3 C5 71.6(7) . 3_666
S2 Ag1A N3 C5 -33.8(7) . 3_666
Ag2B Ag1A N3 C5 -83.8(7) 2_656 3_666
Ag2A Ag1A N3 C5 -83.2(7) 2_656 3_666
N4 Ag1A N3 Ag1B 177(3) . .
N2 Ag1A N3 Ag1B 68(3) . .
S2 Ag1A N3 Ag1B -38(3) . .
Ag2B Ag1A N3 Ag1B -88(3) 2_656 .
Ag2A Ag1A N3 Ag1B -87(3) 2_656 .
N4 Ag1B N3 C5 -178.9(5) . 3_666
N2 Ag1B N3 C5 75.1(6) . 3_666
S2 Ag1B N3 C5 -37.5(6) . 3_666
Ag2B Ag1B N3 C5 -87.7(6) 2_656 3_666
Ag2A Ag1B N3 C5 -86.8(6) 2_656 3_666
N4 Ag1B N3 Ag1A -2(3) . .
N2 Ag1B N3 Ag1A -108(3) . .
S2 Ag1B N3 Ag1A 139(3) . .
Ag2B Ag1B N3 Ag1A 89(3) 2_656 .
Ag2A Ag1B N3 Ag1A 90(3) 2_656 .
N3 Ag1A N4 C1 47.3(7) . .
N2 Ag1A N4 C1 154.7(5) . .
S2 Ag1A N4 C1 -93.2(7) . .
Ag2B Ag1A N4 C1 -58.0(7) 2_656 .
Ag2A Ag1A N4 C1 -55.9(7) 2_656 .
N3 Ag1A N4 Ag1B -178(3) . .
N2 Ag1A N4 Ag1B -70(3) . .
S2 Ag1A N4 Ag1B 42(3) . .
Ag2B Ag1A N4 Ag1B 77(3) 2_656 .
Ag2A Ag1A N4 Ag1B 79(3) 2_656 .
N3 Ag1B N4 C1 52.4(7) . .
N2 Ag1B N4 C1 155.3(6) . .
S2 Ag1B N4 C1 -82.7(8) . .
Ag2B Ag1B N4 C1 -50.0(7) 2_656 .
Ag2A Ag1B N4 C1 -47.9(7) 2_656 .
N3 Ag1B N4 Ag1A 2(3) . .
N2 Ag1B N4 Ag1A 105(3) . .
S2 Ag1B N4 Ag1A -133(3) . .
Ag2B Ag1B N4 Ag1A -100(3) 2_656 .
Ag2A Ag1B N4 Ag1A -98(3) 2_656 .
Ag1A N4 C1 S1 113(11) . .
Ag1B N4 C1 S1 107(11) . .
Ag2A S1 C1 N4 -113(11) . .
Ag2B S1 C1 N4 -116(11) . .
Ag2A S1 C1 N4 114(11) 2_646 .
Ag2B S1 C1 N4 112(11) 2_646 .
C3 N6 C2 N2 58.8(3) . .
C6 N6 C2 N2 -58.6(3) . .
C4 N2 C2 N6 -58.5(3) . .
C7 N2 C2 N6 58.4(3) . .
Ag1B N2 C2 N6 179.3(3) . .
Ag1A N2 C2 N6 -176.4(3) . .
C6 N6 C3 N1 58.4(3) . .
C2 N6 C3 N1 -59.0(3) . .
C4 N1 C3 N6 58.6(3) . .
C8 N1 C3 N6 -57.6(3) . .
Ag2B N1 C3 N6 -176.2(3) 3_656 .
Ag2A N1 C3 N6 179.7(3) 3_656 .
C7 N2 C4 N1 -58.9(3) . .
C2 N2 C4 N1 57.8(3) . .
Ag1B N2 C4 N1 174.6(2) . .
Ag1A N2 C4 N1 171.6(2) . .
C8 N1 C4 N2 58.4(3) . .
C3 N1 C4 N2 -57.9(3) . .
Ag2B N1 C4 N2 176.3(2) 3_656 .
Ag2A N1 C4 N2 180.0(2) 3_656 .
Ag1B S2 C5 N3 114(8) . 3_666
Ag2B S2 C5 N3 -163(8) 2_656 3_666
Ag2A S2 C5 N3 -161(8) 2_656 3_666
Ag1A S2 C5 N3 116(8) . 3_666
C3 N6 C6 N5 -59.0(3) . .
C2 N6 C6 N5 58.3(3) . .
C8 N5 C6 N6 59.0(3) . .
C7 N5 C6 N6 -58.2(3) . .
C8 N5 C7 N2 -58.9(3) . .
C6 N5 C7 N2 58.2(3) . .
C4 N2 C7 N5 59.0(3) . .
C2 N2 C7 N5 -58.0(3) . .
Ag1B N2 C7 N5 -173.9(2) . .
Ag1A N2 C7 N5 -175.2(2) . .
C7 N5 C8 N1 58.9(3) . .
C6 N5 C8 N1 -58.5(3) . .
C4 N1 C8 N5 -58.6(3) . .
C3 N1 C8 N5 57.9(3) . .
Ag2B N1 C8 N5 -179.7(2) 3_656 .
Ag2A N1 C8 N5 -179.2(2) 3_656 .
